data_4072170
loop_
_publ_author_name
'Shen, Hao'
'Chan, Hoi-Shan'
'Xie, Zuowei'

_publ_section_title
;
 Synthesis and Structural Characterization of Constrained-Geometry
 Organolanthanide Chlorides and Alkyls Incorporating the Ligand
 [\h5:\s-(C9H6)C2B10H10]2&#x2212;
;
_journal_issue 20
_journal_name_full Organometallics
_journal_page_first 5309
_journal_paper_doi 10.1021/om8006344
_journal_volume 27
_journal_year 2008
_chemical_formula_sum 'C50 H88 B20 K La O7'
_chemical_formula_weight 1195.41
_chemical_name_systematic
; 
 ? 
;
_space_group_IT_number 2
_symmetry_cell_setting triclinic
_symmetry_space_group_name_Hall '-P 1'
_symmetry_space_group_name_H-M 'P -1'
_atom_sites_solution_hydrogens geom
_atom_sites_solution_primary direct
_atom_sites_solution_secondary difmap
_audit_creation_method SHELXL-97
_cell_angle_alpha 69.65(3)
_cell_angle_beta 84.14(3)
_cell_angle_gamma 82.15(3)
_cell_formula_units_Z 2
_cell_length_a 10.950(2)
_cell_length_b 17.141(3)
_cell_length_c 20.219(4)
_cell_measurement_temperature 293(2)
_cell_volume 3518.7(13)
_computing_cell_refinement 'BIOTEX RIGAKU'
_computing_data_collection 'RAXIS-IIC RIGAKU'
_computing_data_reduction 'BIOTEX RIGAKU'
_computing_molecular_graphics 'SIEMENS SHELXTL'
_computing_publication_material 'SIEMENS SHELXTL'
_computing_structure_refinement 'SHELXL-97 (Sheldrick, 1997)'
_computing_structure_solution 'SHELXS-97 (Sheldrick, 1990)'
_diffrn_ambient_temperature 293(2)
_diffrn_measured_fraction_theta_full 0.731
_diffrn_measured_fraction_theta_max 0.731
_diffrn_measurement_device_type 'RAXIS-IIC RIGAKU'
_diffrn_measurement_method IP
_diffrn_radiation_monochromator graphite
_diffrn_radiation_source 'fine-focus sealed tube'
_diffrn_radiation_type MoK\a
_diffrn_radiation_wavelength 0.71073
_diffrn_reflns_av_R_equivalents 0.0000
_diffrn_reflns_av_sigmaI/netI 0.0974
_diffrn_reflns_limit_h_max 12
_diffrn_reflns_limit_h_min -12
_diffrn_reflns_limit_k_max 0
_diffrn_reflns_limit_k_min -20
_diffrn_reflns_limit_l_max 21
_diffrn_reflns_limit_l_min -23
_diffrn_reflns_number 9275
_diffrn_reflns_theta_full 25.22
_diffrn_reflns_theta_max 25.22
_diffrn_reflns_theta_min 1.08
_exptl_absorpt_coefficient_mu 0.707
_exptl_absorpt_correction_T_max 1.0000
_exptl_absorpt_correction_T_min 0.7188
_exptl_absorpt_correction_type ABSCOR
_exptl_crystal_colour orange
_exptl_crystal_density_diffrn 1.128
_exptl_crystal_density_method 'not measured'
_exptl_crystal_description block
_exptl_crystal_F_000 1240
_exptl_crystal_size_max 0.50
_exptl_crystal_size_mid 0.40
_exptl_crystal_size_min 0.20
_refine_diff_density_max 0.916
_refine_diff_density_min -0.711
_refine_diff_density_rms 0.102
_refine_ls_extinction_method none
_refine_ls_goodness_of_fit_ref 1.073
_refine_ls_hydrogen_treatment riding
_refine_ls_matrix_type full
_refine_ls_number_parameters 712
_refine_ls_number_reflns 9275
_refine_ls_number_restraints 39
_refine_ls_restrained_S_all 1.073
_refine_ls_R_factor_all 0.1065
_refine_ls_R_factor_gt 0.0917
_refine_ls_shift/su_max 0.092
_refine_ls_shift/su_mean 0.005
_refine_ls_structure_factor_coef Fsqd
_refine_ls_weighting_details 'calc w=1/[\s^2^(Fo^2^)+(0.1806P)^2^+1.0954P] where P=(Fo^2^+2Fc^2^)/3'
_refine_ls_weighting_scheme calc
_refine_ls_wR_factor_gt 0.2508
_refine_ls_wR_factor_ref 0.2745
_reflns_number_gt 7773
_reflns_number_total 9275
_reflns_threshold_expression >2sigma(I)
_cod_data_source_file om8006344_si_001.cif
_cod_data_source_block 2
_cod_depositor_comments
;
The following automatic conversions were performed:

'_symmetry_cell_setting' value 'Triclinic' changed to 'triclinic'
according to /home/saulius/struct/CIF-dictionaries/cif_core.dic
dictionary named 'cif_core.dic' version 2.4.1 from 2010-06-29.

Automatic conversion script
Id: cif_fix_values 1715 2011-07-08 13:25:40Z adriana 
;
_cod_original_cell_volume 3518.7(12)
_cod_original_sg_symbol_H-M P-1
_cod_database_code 4072170

loop_
_symmetry_equiv_pos_as_xyz
'x, y, z'
'-x, -y, -z'

loop_
_atom_site_label
_atom_site_type_symbol
_atom_site_fract_x
_atom_site_fract_y
_atom_site_fract_z
_atom_site_U_iso_or_equiv
_atom_site_adp_type
_atom_site_occupancy
_atom_site_symmetry_multiplicity
_atom_site_calc_flag
_atom_site_refinement_flags
La1 La 0.44880(4) 0.77083(2) 0.73243(2) 0.08089(14) Uani 1 1 d .
K1 K 1.0055(2) 0.71852(13) 0.23605(12) 0.1251(7) Uani 1 1 d .
C1 C 0.5036(7) 0.8173(4) 0.8762(4) 0.091(2) Uani 1 1 d .
C2 C 0.5888(7) 0.7356(4) 0.8515(4) 0.093(2) Uani 1 1 d .
C11 C 0.4194(7) 0.8725(4) 0.8177(4) 0.0831(18) Uani 1 1 d .
C12 C 0.2913(7) 0.8695(4) 0.8112(4) 0.090(2) Uani 1 1 d .
C13 C 0.1915(8) 0.8299(5) 0.8606(5) 0.111(3) Uani 1 1 d .
H13A H 0.2075 0.7975 0.9070 0.133 Uiso 1 1 calc R
C14 C 0.0745(9) 0.8412(6) 0.8377(6) 0.130(3) Uani 1 1 d .
H14A H 0.0111 0.8165 0.8689 0.156 Uiso 1 1 calc R
C15 C 0.0482(10) 0.8918(7) 0.7642(6) 0.137(3) Uani 1 1 d .
H15A H -0.0328 0.8999 0.7512 0.164 Uiso 1 1 calc R
C16 C 0.1353(9) 0.9270(6) 0.7150(5) 0.125(3) Uani 1 1 d .
H16A H 0.1158 0.9555 0.6683 0.150 Uiso 1 1 calc R
C17 C 0.2619(8) 0.9194(4) 0.7366(4) 0.100(2) Uani 1 1 d .
C18 C 0.3687(8) 0.9542(5) 0.6996(4) 0.102(2) Uani 1 1 d .
H18A H 0.3725 0.9977 0.6528 0.122 Uiso 1 1 calc R
C19 C 0.4614(8) 0.9285(4) 0.7488(4) 0.093(2) Uani 1 1 d .
H19A H 0.5381 0.9548 0.7409 0.112 Uiso 1 1 calc R
C21 C 0.3732(8) 0.7207(4) 0.5951(4) 0.096(2) Uani 1 1 d .
C22 C 0.4157(8) 0.8194(5) 0.5850(4) 0.097(2) Uani 1 1 d .
C31 C 0.4000(8) 0.6577(4) 0.6686(4) 0.096(2) Uani 1 1 d .
C32 C 0.3130(7) 0.6371(4) 0.7306(4) 0.097(2) Uani 1 1 d .
C33 C 0.1819(9) 0.6487(5) 0.7414(5) 0.112(3) Uani 1 1 d .
H33A H 0.1316 0.6758 0.7039 0.135 Uiso 1 1 calc R
C34 C 0.1319(10) 0.6172(6) 0.8119(6) 0.137(4) Uani 1 1 d .
H34A H 0.0472 0.6281 0.8201 0.164 Uiso 1 1 calc R
C35 C 0.2030(11) 0.5697(6) 0.8713(5) 0.130(3) Uani 1 1 d .
H35A H 0.1633 0.5471 0.9156 0.156 Uiso 1 1 calc R
C36 C 0.3255(11) 0.5576(5) 0.8637(5) 0.129(3) Uani 1 1 d .
H36A H 0.3713 0.5286 0.9028 0.155 Uiso 1 1 calc R
C37 C 0.3884(8) 0.5900(4) 0.7933(4) 0.099(2) Uani 1 1 d .
C38 C 0.5152(10) 0.5850(5) 0.7688(5) 0.118(3) Uani 1 1 d .
H38A H 0.5839 0.5516 0.7970 0.142 Uiso 1 1 calc R
C39 C 0.5204(9) 0.6230(4) 0.6950(5) 0.102(3) Uani 1 1 d .
H39A H 0.5938 0.6166 0.6645 0.123 Uiso 1 1 calc R
C41 C 0.7784(6) 0.7388(5) 0.6931(5) 0.129(4) Uani 1 1 d D
H41A H 0.7801 0.6931 0.6751 0.154 Uiso 1 1 calc R
H41B H 0.7842 0.7160 0.7440 0.154 Uiso 1 1 calc R
C42 C 0.8831(8) 0.7928(5) 0.6579(7) 0.155(5) Uani 1 1 d D
H42A H 0.9319 0.7704 0.6244 0.186 Uiso 1 1 calc R
H42B H 0.9368 0.7926 0.6933 0.186 Uiso 1 1 calc R
C43 C 0.8266(7) 0.8831(5) 0.6192(7) 0.167(5) Uani 1 1 d D
H43A H 0.8338 0.9196 0.6458 0.201 Uiso 1 1 calc R
H43B H 0.8660 0.9058 0.5723 0.201 Uiso 1 1 calc R
C44 C 0.6922(7) 0.8720(5) 0.6155(5) 0.133(4) Uani 1 1 d D
H44A H 0.6383 0.9201 0.6198 0.159 Uiso 1 1 calc R
H44B H 0.6794 0.8656 0.5710 0.159 Uiso 1 1 calc R
C51 C 1.1475(17) 0.5670(6) 0.1497(5) 0.54(3) Uani 1 1 d D
H51A H 1.1163 0.5283 0.1939 0.646 Uiso 1 1 calc R
H51B H 1.2361 0.5665 0.1503 0.646 Uiso 1 1 calc R
C52 C 1.1107(19) 0.5496(5) 0.0847(6) 0.296(11) Uani 1 1 d D
H52A H 1.1723 0.5095 0.0728 0.356 Uiso 1 1 calc R
H52B H 1.0318 0.5269 0.0948 0.356 Uiso 1 1 calc R
C53 C 1.102(2) 0.6331(6) 0.0232(5) 0.391(16) Uani 1 1 d D
H53A H 1.0243 0.6436 0.0008 0.469 Uiso 1 1 calc R
H53B H 1.1697 0.6346 -0.0120 0.469 Uiso 1 1 calc R
C54 C 1.110(3) 0.6961(6) 0.0608(5) 0.51(2) Uani 1 1 d D
H54A H 1.1924 0.7143 0.0534 0.608 Uiso 1 1 calc R
H54B H 1.0505 0.7448 0.0441 0.608 Uiso 1 1 calc R
C61 C 1.2659(9) 0.5865(9) 0.3519(7) 0.238(9) Uani 1 1 d D
H61A H 1.2729 0.6403 0.3562 0.286 Uiso 1 1 calc R
H61B H 1.3307 0.5749 0.3190 0.286 Uiso 1 1 calc R
C62 C 1.2658(11) 0.5157(10) 0.4241(7) 0.338(12) Uani 1 1 d D
H62A H 1.3225 0.4690 0.4193 0.405 Uiso 1 1 calc R
H62B H 1.2993 0.5353 0.4573 0.405 Uiso 1 1 calc R
C63 C 1.1425(16) 0.482(2) 0.4573(6) 0.89(6) Uani 1 1 d D
H63A H 1.1486 0.4238 0.4877 1.069 Uiso 1 1 calc R
H63B H 1.0868 0.5179 0.4775 1.069 Uiso 1 1 calc R
C64 C 1.1288(17) 0.4974(7) 0.3787(7) 0.290(13) Uani 1 1 d D
H64A H 1.1884 0.4585 0.3639 0.348 Uiso 1 1 calc R
H64B H 1.0470 0.4854 0.3733 0.348 Uiso 1 1 calc R
C71 C 0.882(2) 0.8491(6) 0.3435(6) 0.362(18) Uani 1 1 d D
H71A H 0.8171 0.8723 0.3107 0.435 Uiso 1 1 calc R
H71B H 0.9492 0.8842 0.3282 0.435 Uiso 1 1 calc R
C72 C 0.8338(16) 0.8419(7) 0.4182(5) 0.242(9) Uani 1 1 d D
H72A H 0.7445 0.8444 0.4221 0.291 Uiso 1 1 calc R
H72B H 0.8571 0.8876 0.4305 0.291 Uiso 1 1 calc R
C73 C 0.8902(16) 0.7583(6) 0.4676(5) 0.205(7) Uani 1 1 d D
H73A H 0.8283 0.7298 0.5021 0.246 Uiso 1 1 calc R
H73B H 0.9564 0.7661 0.4923 0.246 Uiso 1 1 calc R
C74 C 0.940(2) 0.7089(7) 0.4185(5) 0.296(12) Uani 1 1 d D
H74A H 1.0260 0.6886 0.4256 0.356 Uiso 1 1 calc R
H74B H 0.8935 0.6613 0.4277 0.356 Uiso 1 1 calc R
C81 C 0.7587(12) 0.9120(12) 0.1562(6) 0.45(2) Uani 1 1 d D
H81A H 0.7747 0.9554 0.1738 0.538 Uiso 1 1 calc R
H81B H 0.6956 0.8805 0.1872 0.538 Uiso 1 1 calc R
C82 C 0.7177(10) 0.9505(12) 0.0801(6) 0.337(13) Uani 1 1 d D
H82A H 0.6862 0.9104 0.0639 0.405 Uiso 1 1 calc R
H82B H 0.6584 0.9998 0.0732 0.405 Uiso 1 1 calc R
C83 C 0.8463(12) 0.9715(8) 0.0475(12) 0.392(19) Uani 1 1 d D
H83A H 0.8815 1.0078 0.0664 0.470 Uiso 1 1 calc R
H83B H 0.8506 0.9934 -0.0037 0.470 Uiso 1 1 calc R
C84 C 0.898(3) 0.8791(10) 0.0781(6) 0.61(3) Uani 1 1 d D
H84A H 0.8595 0.8447 0.0590 0.735 Uiso 1 1 calc R
H84B H 0.9870 0.8721 0.0680 0.735 Uiso 1 1 calc R
C91 C 0.7651(8) 0.5682(11) 0.3336(5) 0.287(12) Uani 1 1 d D
H91A H 0.7914 0.5809 0.3728 0.344 Uiso 1 1 calc R
H91B H 0.7919 0.5100 0.3393 0.344 Uiso 1 1 calc R
C92 C 0.6239(8) 0.5879(14) 0.3275(4) 0.296(13) Uani 1 1 d D
H92A H 0.5904 0.6244 0.3539 0.356 Uiso 1 1 calc R
H92B H 0.5843 0.5368 0.3461 0.356 Uiso 1 1 calc R
C93 C 0.6016(8) 0.6316(17) 0.2482(5) 0.39(2) Uani 1 1 d D
H93A H 0.5447 0.6038 0.2325 0.466 Uiso 1 1 calc R
H93B H 0.5703 0.6901 0.2378 0.466 Uiso 1 1 calc R
C94 C 0.7329(9) 0.6216(10) 0.2145(5) 0.241(8) Uani 1 1 d D
H94A H 0.7492 0.5690 0.2055 0.289 Uiso 1 1 calc R
H94B H 0.7447 0.6673 0.1704 0.289 Uiso 1 1 calc R
C101 C 1.3066(12) 0.8209(7) 0.1598(9) 0.339(14) Uani 1 1 d D
H10A H 1.2933 0.8040 0.1203 0.407 Uiso 1 1 calc R
H10B H 1.3772 0.7864 0.1842 0.407 Uiso 1 1 calc R
C102 C 1.324(3) 0.9141(9) 0.1357(6) 0.57(2) Uani 1 1 d D
H10C H 1.3983 0.9293 0.1062 0.688 Uiso 1 1 calc R
H10D H 1.2518 0.9515 0.1157 0.688 Uiso 1 1 calc R
C103 C 1.3351(11) 0.8980(14) 0.2142(7) 0.364(13) Uani 1 1 d D
H10E H 1.3571 0.9461 0.2233 0.436 Uiso 1 1 calc R
H10F H 1.3913 0.8487 0.2363 0.436 Uiso 1 1 calc R
C104 C 1.1990(12) 0.8838(7) 0.2339(8) 0.345(14) Uani 1 1 d D
H10G H 1.1800 0.8668 0.2845 0.414 Uiso 1 1 calc R
H10H H 1.1436 0.9326 0.2099 0.414 Uiso 1 1 calc R
O1 O 0.6666(5) 0.7967(3) 0.6744(3) 0.1056(17) Uani 1 1 d D
O2 O 1.0837(11) 0.6497(5) 0.1338(5) 0.209(4) Uani 1 1 d D
O3 O 1.1461(9) 0.5815(5) 0.3327(6) 0.197(4) Uani 1 1 d D
O4 O 0.9246(14) 0.7653(5) 0.3481(4) 0.249(6) Uani 1 1 d D
O5 O 0.8689(10) 0.8583(6) 0.1527(5) 0.202(4) Uani 1 1 d D
O6 O 0.8110(10) 0.6234(7) 0.2667(5) 0.209(4) Uani 1 1 d D
O7 O 1.1980(9) 0.8162(5) 0.2070(5) 0.192(4) Uani 1 1 d D
B3 B 0.6593(9) 0.8173(7) 0.8592(6) 0.107(3) Uani 1 1 d .
H3 H 0.7019 0.8629 0.8127 0.128 Uiso 1 1 calc R
B4 B 0.5803(10) 0.8482(7) 0.9310(5) 0.106(3) Uani 1 1 d .
H4 H 0.5719 0.9128 0.9312 0.127 Uiso 1 1 calc R
B5 B 0.4594(10) 0.7831(7) 0.9672(5) 0.105(3) Uani 1 1 d .
H5 H 0.3725 0.8058 0.9904 0.126 Uiso 1 1 calc R
B6 B 0.4692(9) 0.7135(6) 0.9148(5) 0.097(3) Uani 1 1 d .
H6 H 0.3858 0.6923 0.9035 0.117 Uiso 1 1 calc R
B7 B 0.7252(10) 0.7118(6) 0.8926(5) 0.103(3) Uani 1 1 d .
H7 H 0.8109 0.6893 0.8683 0.124 Uiso 1 1 calc R
B8 B 0.7225(11) 0.7821(8) 0.9426(6) 0.118(4) Uani 1 1 d .
H8 H 0.8075 0.8047 0.9504 0.142 Uiso 1 1 calc R
B9 B 0.5981(12) 0.7588(8) 1.0109(6) 0.122(4) Uani 1 1 d .
H9 H 0.6022 0.7661 1.0625 0.146 Uiso 1 1 calc R
B10 B 0.5250(12) 0.6734(8) 1.0015(7) 0.133(4) Uani 1 1 d .
H10 H 0.4797 0.6269 1.0461 0.159 Uiso 1 1 calc R
B11 B 0.6087(11) 0.6457(6) 0.9291(6) 0.113(3) Uani 1 1 d .
H11 H 0.6189 0.5812 0.9286 0.136 Uiso 1 1 calc R
B12 B 0.6893(11) 0.6730(7) 0.9899(6) 0.120(4) Uani 1 1 d .
H12 H 0.7506 0.6270 1.0282 0.144 Uiso 1 1 calc R
B23 B 0.5010(12) 0.7574(6) 0.5384(6) 0.113(3) Uani 1 1 d .
H23 H 0.5968 0.7307 0.5501 0.135 Uiso 1 1 calc R
B24 B 0.3924(13) 0.6999(7) 0.5155(6) 0.125(4) Uani 1 1 d .
H24 H 0.4166 0.6369 0.5122 0.150 Uiso 1 1 calc R
B25 B 0.2444(11) 0.7301(7) 0.5493(6) 0.111(3) Uani 1 1 d .
H25 H 0.1736 0.6862 0.5678 0.134 Uiso 1 1 calc R
B26 B 0.2645(9) 0.8053(5) 0.5925(5) 0.096(3) Uani 1 1 d .
H26 H 0.2070 0.8092 0.6393 0.115 Uiso 1 1 calc R
B27 B 0.4607(11) 0.8683(7) 0.4936(5) 0.112(3) Uani 1 1 d .
H27 H 0.5300 0.9132 0.4755 0.134 Uiso 1 1 calc R
B28 B 0.4520(14) 0.7932(8) 0.4501(6) 0.136(4) Uani 1 1 d .
H28 H 0.5164 0.7889 0.4058 0.163 Uiso 1 1 calc R
B29 B 0.2886(14) 0.7790(7) 0.4547(7) 0.133(4) Uani 1 1 d .
H29 H 0.2475 0.7667 0.4123 0.159 Uiso 1 1 calc R
B30 B 0.2055(12) 0.8421(6) 0.5042(6) 0.121(4) Uani 1 1 d .
H30 H 0.1092 0.8689 0.4942 0.145 Uiso 1 1 calc R
B31 B 0.3143(11) 0.8971(7) 0.5275(5) 0.108(3) Uani 1 1 d .
H31 H 0.2892 0.9597 0.5316 0.130 Uiso 1 1 calc R
B32 B 0.3295(13) 0.8811(7) 0.4423(6) 0.123(4) Uani 1 1 d .
H32 H 0.3136 0.9327 0.3922 0.147 Uiso 1 1 calc R

loop_
_atom_site_aniso_label
_atom_site_aniso_U_11
_atom_site_aniso_U_22
_atom_site_aniso_U_33
_atom_site_aniso_U_23
_atom_site_aniso_U_13
_atom_site_aniso_U_12
La1 0.0860(3) 0.0673(2) 0.0847(2) -0.02040(16) -0.00281(18) -0.00858(17)
K1 0.1321(16) 0.1207(13) 0.1288(14) -0.0510(11) -0.0017(12) -0.0162(12)
C1 0.095(5) 0.089(4) 0.083(4) -0.019(3) 0.008(3) -0.025(3)
C2 0.093(5) 0.081(4) 0.095(4) -0.022(3) 0.001(4) -0.005(3)
C11 0.085(4) 0.072(3) 0.091(4) -0.026(3) -0.008(3) -0.007(3)
C12 0.101(5) 0.074(4) 0.094(4) -0.027(3) 0.000(4) -0.011(3)
C13 0.097(6) 0.111(5) 0.128(6) -0.046(5) -0.001(5) -0.008(4)
C14 0.085(6) 0.142(7) 0.177(8) -0.073(6) 0.003(5) -0.017(5)
C15 0.094(6) 0.162(8) 0.171(8) -0.084(6) -0.040(6) 0.029(5)
C16 0.119(7) 0.126(6) 0.136(7) -0.059(5) -0.028(5) 0.022(5)
C17 0.112(6) 0.080(4) 0.113(5) -0.042(4) -0.018(4) 0.003(4)
C18 0.115(6) 0.084(4) 0.103(5) -0.024(4) -0.018(4) -0.010(4)
C19 0.104(5) 0.076(4) 0.098(4) -0.028(3) -0.015(4) -0.002(4)
C21 0.107(5) 0.076(4) 0.108(5) -0.031(3) -0.008(4) -0.017(4)
C22 0.118(6) 0.093(4) 0.089(4) -0.034(3) -0.012(4) -0.026(4)
C31 0.112(6) 0.078(4) 0.101(5) -0.034(3) 0.000(4) -0.017(4)
C32 0.094(5) 0.077(4) 0.122(5) -0.034(4) -0.021(4) -0.008(3)
C33 0.112(6) 0.092(5) 0.127(6) -0.030(4) 0.012(5) -0.023(4)
C34 0.116(7) 0.105(6) 0.182(9) -0.044(6) 0.034(6) -0.035(5)
C35 0.161(8) 0.105(6) 0.115(6) -0.020(5) 0.024(6) -0.050(6)
C36 0.176(9) 0.090(5) 0.110(6) -0.011(4) -0.008(6) -0.042(6)
C37 0.105(5) 0.072(4) 0.120(5) -0.031(4) -0.003(4) -0.019(4)
C38 0.138(8) 0.086(5) 0.122(6) -0.024(4) -0.035(5) 0.007(5)
C39 0.113(6) 0.070(4) 0.117(6) -0.026(4) -0.014(5) 0.006(4)
C41 0.096(6) 0.123(7) 0.132(7) -0.014(5) 0.006(5) 0.018(5)
C42 0.098(7) 0.150(9) 0.209(11) -0.053(8) -0.015(7) 0.001(6)
C43 0.131(9) 0.119(8) 0.224(13) -0.019(8) -0.006(9) -0.030(7)
C44 0.128(7) 0.111(6) 0.127(7) -0.005(5) 0.014(6) -0.017(6)
C51 0.95(7) 0.33(2) 0.35(3) -0.23(2) -0.22(4) 0.30(3)
C52 0.42(3) 0.191(12) 0.32(2) -0.150(13) 0.10(2) -0.107(16)
C53 0.70(5) 0.287(18) 0.246(17) -0.161(14) 0.20(2) -0.25(2)
C54 0.98(7) 0.36(2) 0.276(19) -0.209(17) 0.29(3) -0.37(3)
C61 0.153(13) 0.213(15) 0.36(2) -0.097(16) -0.016(14) -0.050(11)
C62 0.49(3) 0.260(19) 0.257(16) -0.100(14) -0.220(17) 0.18(2)
C63 0.98(14) 0.52(6) 0.80(10) 0.37(6) -0.17(9) -0.33(8)
C64 0.210(16) 0.178(13) 0.47(4) -0.103(18) 0.072(19) -0.087(12)
C71 0.72(5) 0.161(12) 0.183(14) -0.087(11) -0.02(2) 0.09(2)
C72 0.33(2) 0.175(12) 0.198(14) -0.072(11) 0.033(15) 0.048(15)
C73 0.283(19) 0.164(11) 0.151(10) -0.048(9) 0.012(11) -0.001(12)
C74 0.44(3) 0.144(12) 0.214(16) -0.009(12) 0.122(18) 0.047(16)
C81 0.54(4) 0.48(4) 0.197(19) -0.09(2) -0.07(2) 0.31(3)
C82 0.32(2) 0.208(18) 0.41(3) 0.021(17) -0.243(19) 0.032(16)
C83 0.26(2) 0.43(4) 0.29(2) 0.16(2) -0.104(19) -0.09(2)
C84 0.47(4) 0.52(4) 0.44(4) 0.25(4) -0.01(4) 0.22(4)
C91 0.32(3) 0.32(3) 0.176(15) -0.002(17) -0.062(16) -0.05(2)
C92 0.191(16) 0.34(3) 0.33(3) -0.06(2) 0.053(18) -0.119(17)
C93 0.20(2) 0.40(4) 0.37(4) 0.07(3) 0.01(2) 0.08(2)
C94 0.252(19) 0.290(18) 0.222(15) -0.119(14) -0.016(14) -0.080(16)
C101 0.31(2) 0.38(3) 0.31(2) -0.17(2) 0.08(2) 0.09(2)
C102 0.66(3) 0.56(3) 0.44(5) 0.07(3) -0.06(4) -0.509
C103 0.51(3) 0.41(3) 0.22(2) -0.074(19) -0.03(2) -0.32(2)
C104 0.56(4) 0.287(17) 0.27(2) -0.149(16) 0.09(2) -0.24(2)
O1 0.089(3) 0.114(4) 0.102(3) -0.025(3) 0.006(3) -0.012(3)
O2 0.250(11) 0.208(8) 0.199(8) -0.117(6) 0.021(7) -0.025(8)
O3 0.196(9) 0.155(7) 0.221(10) -0.035(7) -0.035(8) -0.017(7)
O4 0.385(16) 0.188(8) 0.160(7) -0.079(6) 0.061(9) 0.012(10)
O5 0.228(10) 0.147(7) 0.188(8) -0.004(6) -0.060(8) 0.015(7)
O6 0.219(9) 0.245(10) 0.169(8) -0.050(7) -0.011(7) -0.097(8)
O7 0.232(9) 0.155(6) 0.202(8) -0.056(6) 0.009(7) -0.093(6)
B3 0.078(6) 0.127(7) 0.120(7) -0.043(5) 0.001(5) -0.027(5)
B4 0.119(7) 0.109(6) 0.092(5) -0.027(5) -0.016(5) -0.031(5)
B5 0.103(7) 0.112(7) 0.087(5) -0.019(5) -0.003(5) -0.006(5)
B6 0.093(6) 0.086(5) 0.099(6) -0.012(4) -0.005(4) -0.016(4)
B7 0.094(6) 0.110(6) 0.097(6) -0.027(5) -0.013(4) -0.002(5)
B8 0.098(7) 0.137(8) 0.114(7) -0.030(6) -0.010(5) -0.027(6)
B9 0.122(9) 0.133(8) 0.105(6) -0.036(6) -0.017(6) -0.003(7)
B10 0.121(9) 0.119(8) 0.119(8) 0.006(6) 0.004(6) -0.013(7)
B11 0.120(8) 0.083(5) 0.118(7) -0.012(5) -0.016(6) 0.001(5)
B12 0.114(8) 0.117(8) 0.103(6) -0.003(6) -0.021(6) -0.010(6)
B23 0.114(8) 0.100(6) 0.129(7) -0.042(5) -0.005(6) -0.017(5)
B24 0.175(11) 0.110(6) 0.101(6) -0.048(5) -0.009(6) -0.018(7)
B25 0.116(8) 0.100(6) 0.118(7) -0.031(5) -0.018(6) -0.019(5)
B26 0.105(6) 0.068(4) 0.108(6) -0.020(4) -0.015(5) -0.010(4)
B27 0.124(8) 0.107(6) 0.098(6) -0.025(5) -0.005(5) -0.016(6)
B28 0.169(11) 0.138(9) 0.100(7) -0.044(6) 0.014(7) -0.026(8)
B29 0.179(11) 0.115(7) 0.123(7) -0.050(6) -0.031(7) -0.034(7)
B30 0.130(8) 0.089(6) 0.135(8) -0.016(5) -0.053(6) -0.006(5)
B31 0.123(8) 0.096(6) 0.097(6) -0.018(5) -0.006(5) -0.024(5)
B32 0.163(10) 0.099(6) 0.100(6) -0.019(5) -0.029(6) -0.019(7)

loop_
_atom_type_symbol
_atom_type_description
_atom_type_scat_dispersion_real
_atom_type_scat_dispersion_imag
_atom_type_scat_source
C C 0.0033 0.0016 'International Tables Vol C Tables 4.2.6.8 and 6.1.1.4'
H H 0.0000 0.0000 'International Tables Vol C Tables 4.2.6.8 and 6.1.1.4'
B B 0.0013 0.0007 'International Tables Vol C Tables 4.2.6.8 and 6.1.1.4'
O O 0.0106 0.0060 'International Tables Vol C Tables 4.2.6.8 and 6.1.1.4'
K K 0.2009 0.2494 'International Tables Vol C Tables 4.2.6.8 and 6.1.1.4'
La La -0.2871 2.4523 'International Tables Vol C Tables 4.2.6.8 and 6.1.1.4'

loop_
_geom_angle_atom_site_label_1
_geom_angle_atom_site_label_2
_geom_angle_atom_site_label_3
_geom_angle
O1 La1 C31 97.5(2)
O1 La1 C11 101.6(2)
C31 La1 C11 160.9(2)
O1 La1 C2 78.3(2)
C31 La1 C2 127.3(2)
C11 La1 C2 57.5(2)
O1 La1 C22 76.0(2)
C31 La1 C22 57.4(2)
C11 La1 C22 128.2(2)
C2 La1 C22 154.3(2)
O1 La1 C19 81.9(2)
C31 La1 C19 158.2(2)
C11 La1 C19 29.8(2)
C2 La1 C19 74.1(2)
C22 La1 C19 101.8(2)
O1 La1 C39 78.3(2)
C31 La1 C39 29.4(2)
C11 La1 C39 157.5(2)
C2 La1 C39 101.2(2)
C22 La1 C39 73.9(2)
C19 La1 C39 160.2(3)
O1 La1 C32 124.7(2)
C31 La1 C32 29.6(2)
C11 La1 C32 132.0(2)
C2 La1 C32 116.1(2)
C22 La1 C32 79.6(2)
C19 La1 C32 152.2(2)
C39 La1 C32 47.2(2)
O1 La1 C12 127.2(2)
C31 La1 C12 133.6(2)
C11 La1 C12 28.4(2)
C2 La1 C12 79.2(2)
C22 La1 C12 116.7(2)
C19 La1 C12 46.1(2)
C39 La1 C12 153.2(2)
C32 La1 C12 108.1(2)
O1 La1 C18 92.9(2)
C31 La1 C18 131.5(2)
C11 La1 C18 48.4(2)
C2 La1 C18 101.3(2)
C22 La1 C18 79.9(2)
C19 La1 C18 27.8(2)
C39 La1 C18 153.6(2)
C32 La1 C18 130.3(2)
C12 La1 C18 46.6(2)
O1 La1 C38 90.2(2)
C31 La1 C38 47.8(2)
C11 La1 C38 131.0(2)
C2 La1 C38 79.5(2)
C22 La1 C38 100.8(2)
C19 La1 C38 153.4(3)
C39 La1 C38 27.5(2)
C32 La1 C38 47.2(3)
C12 La1 C38 131.1(2)
C18 La1 C38 176.9(2)
O1 La1 C37 117.4(2)
C31 La1 C37 47.8(2)
C11 La1 C37 120.5(2)
C2 La1 C37 87.3(2)
C22 La1 C37 104.7(2)
C19 La1 C37 150.3(2)
C39 La1 C37 45.2(2)
C32 La1 C37 29.1(2)
C12 La1 C37 108.5(2)
C18 La1 C37 149.6(2)
C38 La1 C37 27.2(2)
O4 K1 O2 172.3(3)
O4 K1 O5 88.5(3)
O2 K1 O5 97.4(3)
O4 K1 O6 87.8(4)
O2 K1 O6 87.0(3)
O5 K1 O6 92.9(3)
O4 K1 O7 91.0(4)
O2 K1 O7 94.3(3)
O5 K1 O7 86.6(3)
O6 K1 O7 178.7(3)
O4 K1 O3 86.2(3)
O2 K1 O3 88.1(3)
O5 K1 O3 174.3(3)
O6 K1 O3 88.8(3)
O7 K1 O3 91.6(3)
C11 C1 B3 118.1(6)
C11 C1 B4 127.5(7)
B3 C1 B4 64.1(6)
C11 C1 B6 114.8(6)
B3 C1 B6 108.8(6)
B4 C1 B6 112.3(6)
C11 C1 B5 124.8(6)
B3 C1 B5 113.3(7)
B4 C1 B5 61.6(6)
B6 C1 B5 63.0(6)
C11 C1 C2 110.6(6)
B3 C1 C2 60.4(5)
B4 C1 C2 112.8(6)
B6 C1 C2 58.5(5)
B5 C1 C2 111.2(6)
B7 C2 B6 108.8(6)
B7 C2 B3 61.6(6)
B6 C2 B3 108.5(6)
B7 C2 C1 107.0(6)
B6 C2 C1 60.4(5)
B3 C2 C1 58.1(5)
B7 C2 B11 60.1(6)
B6 C2 B11 60.7(5)
B3 C2 B11 109.9(7)
C1 C2 B11 108.2(6)
B7 C2 La1 152.7(5)
B6 C2 La1 97.4(5)
B3 C2 La1 117.7(5)
C1 C2 La1 92.4(4)
B11 C2 La1 132.1(6)
C12 C11 C19 104.5(6)
C12 C11 C1 129.1(6)
C19 C11 C1 125.3(7)
C12 C11 La1 82.2(4)
C19 C11 La1 76.6(4)
C1 C11 La1 98.3(4)
C11 C12 C13 133.9(7)
C11 C12 C17 107.7(6)
C13 C12 C17 118.4(8)
C11 C12 La1 69.4(4)
C13 C12 La1 118.5(5)
C17 C12 La1 78.7(4)
C14 C13 C12 119.5(8)
C13 C14 C15 120.7(9)
C16 C15 C14 123.5(10)
C15 C16 C17 118.4(9)
C18 C17 C16 131.7(8)
C18 C17 C12 108.9(7)
C16 C17 C12 119.4(8)
C18 C17 La1 74.2(4)
C16 C17 La1 120.8(5)
C12 C17 La1 72.7(4)
C17 C18 C19 106.1(7)
C17 C18 La1 79.0(4)
C19 C18 La1 70.5(4)
C18 C19 C11 112.5(7)
C18 C19 La1 81.8(5)
C11 C19 La1 73.6(4)
C31 C21 B25 126.3(7)
C31 C21 B26 116.1(7)
B25 C21 B26 64.2(6)
C31 C21 B24 126.2(7)
B25 C21 B24 61.4(7)
B26 C21 B24 113.2(7)
C31 C21 B23 116.9(7)
B25 C21 B23 112.0(7)
B26 C21 B23 108.7(6)
B24 C21 B23 62.9(6)
C31 C21 C22 111.3(6)
B25 C21 C22 110.9(6)
B26 C21 C22 57.9(5)
B24 C21 C22 112.0(6)
B23 C21 C22 60.6(5)
B26 C22 C21 60.4(5)
B26 C22 B23 110.0(7)
C21 C22 B23 59.7(5)
B26 C22 B31 61.7(5)
C21 C22 B31 108.6(6)
B23 C22 B31 109.4(7)
B26 C22 B27 109.0(7)
C21 C22 B27 107.5(6)
B23 C22 B27 61.1(6)
B31 C22 B27 59.0(6)
B26 C22 La1 96.7(5)
C21 C22 La1 91.5(4)
B23 C22 La1 117.4(5)
B31 C22 La1 133.0(5)
B27 C22 La1 153.2(6)
C39 C31 C32 105.6(7)
C39 C31 C21 126.4(7)
C32 C31 C21 126.4(7)
C39 C31 La1 78.0(5)
C32 C31 La1 79.1(4)
C21 C31 La1 98.3(4)
C33 C32 C31 134.7(8)
C33 C32 C37 118.6(7)
C31 C32 C37 106.6(7)
C33 C32 La1 116.8(5)
C31 C32 La1 71.3(4)
C37 C32 La1 80.6(4)
C34 C33 C32 117.0(9)
C33 C34 C35 124.4(10)
C36 C35 C34 120.4(9)
C35 C36 C37 120.0(9)
C38 C37 C36 132.6(8)
C38 C37 C32 108.0(7)
C36 C37 C32 119.4(8)
C38 C37 La1 74.9(4)
C36 C37 La1 121.1(6)
C32 C37 La1 70.3(4)
C39 C38 C37 107.5(8)
C39 C38 La1 70.9(4)
C37 C38 La1 77.9(5)
C38 C39 C31 112.2(8)
C38 C39 La1 81.6(5)
C31 C39 La1 72.6(4)
O1 C41 C42 103.9(6)
C41 C42 C43 108.8(7)
C44 C43 C42 102.6(7)
O1 C44 C43 106.1(7)
O2 C51 C52 97.1(8)
C53 C52 C51 107.5(6)
C52 C53 C54 101.9(6)
O2 C54 C53 103.5(8)
O3 C61 C62 98.3(9)
C63 C62 C61 118.5(11)
C63 C62 C64 50.6(6)
C61 C62 C64 76.5(8)
C64 C63 C62 78.7(11)
O3 C64 C63 114.1(14)
O3 C64 C62 81.4(8)
C63 C64 C62 50.7(6)
O4 C71 C72 104.0(8)
C71 C72 C73 107.6(9)
C72 C73 C74 104.2(9)
O4 C74 C73 106.5(9)
O5 C81 C82 105.5(10)
C83 C82 C81 94.6(12)
C82 C83 C84 91.0(14)
O5 C84 C83 103.5(12)
O6 C91 C92 101.9(8)
C91 C92 C93 106.9(6)
C94 C93 C92 101.3(6)
O6 C94 C93 103.4(9)
O7 C101 C102 102.0(11)
C103 C102 C101 84.6(13)
C102 C103 C104 93.8(13)
O7 C104 C103 97.3(12)
C44 O1 C41 111.2(6)
C44 O1 La1 123.0(4)
C41 O1 La1 125.8(4)
C54 O2 C51 108.7(10)
C54 O2 K1 125.1(7)
C51 O2 K1 122.3(6)
C61 O3 C64 99.0(10)
C61 O3 K1 123.3(7)
C64 O3 K1 137.5(9)
C71 O4 C74 114.2(9)
C71 O4 K1 123.9(6)
C74 O4 K1 121.2(7)
C81 O5 C84 103.3(11)
C81 O5 K1 140.6(7)
C84 O5 K1 114.8(8)
C94 O6 C91 106.5(9)
C94 O6 K1 123.6(7)
C91 O6 K1 129.9(8)
C101 O7 C104 104.8(10)
C101 O7 K1 131.8(8)
C104 O7 K1 123.1(7)
C1 B3 C2 61.5(5)
C1 B3 B8 105.5(7)
C2 B3 B8 108.0(7)
C1 B3 B7 107.0(7)
C2 B3 B7 58.3(6)
B8 B3 B7 61.9(7)
C1 B3 B4 58.2(5)
C2 B3 B4 108.9(7)
B8 B3 B4 59.7(6)
B7 B3 B4 109.5(7)
C1 B4 B5 60.6(5)
C1 B4 B8 104.3(8)
B5 B4 B8 107.5(7)
C1 B4 B9 105.9(7)
B5 B4 B9 58.9(6)
B8 B4 B9 60.9(6)
C1 B4 B3 57.7(5)
B5 B4 B3 107.3(7)
B8 B4 B3 58.7(6)
B9 B4 B3 107.3(8)
B9 B5 C1 105.6(7)
B9 B5 B4 61.2(6)
C1 B5 B4 57.8(5)
B9 B5 B10 61.2(7)
C1 B5 B10 105.3(7)
B4 B5 B10 109.6(8)
B9 B5 B6 106.0(8)
C1 B5 B6 58.2(5)
B4 B5 B6 105.4(7)
B10 B5 B6 58.2(6)
C2 B6 C1 61.1(5)
C2 B6 B11 61.5(5)
C1 B6 B11 109.2(7)
C2 B6 B10 111.1(8)
C1 B6 B10 107.8(8)
B11 B6 B10 61.4(6)
C2 B6 B5 109.8(7)
C1 B6 B5 58.8(5)
B11 B6 B5 110.2(8)
B10 B6 B5 60.8(6)
C2 B7 B11 61.9(6)
C2 B7 B3 60.1(5)
B11 B7 B3 110.1(7)
C2 B7 B8 106.9(7)
B11 B7 B8 108.4(8)
B3 B7 B8 58.8(6)
C2 B7 B12 108.3(7)
B11 B7 B12 59.6(6)
B3 B7 B12 107.7(8)
B8 B7 B12 60.2(6)
B3 B8 B4 61.6(6)
B3 B8 B9 109.0(8)
B4 B8 B9 60.2(6)
B3 B8 B7 59.3(6)
B4 B8 B7 108.9(8)
B9 B8 B7 108.1(8)
B3 B8 B12 108.8(8)
B4 B8 B12 108.6(8)
B9 B8 B12 59.3(7)
B7 B8 B12 61.1(6)
B5 B9 B4 59.9(6)
B5 B9 B12 108.7(9)
B4 B9 B12 109.1(8)
B5 B9 B8 106.7(8)
B4 B9 B8 58.9(6)
B12 B9 B8 61.2(7)
B5 B9 B10 61.3(7)
B4 B9 B10 108.5(8)
B12 B9 B10 58.8(7)
B8 B9 B10 106.9(9)
B6 B10 B12 106.0(8)
B6 B10 B11 58.9(6)
B12 B10 B11 59.9(7)
B6 B10 B9 105.3(7)
B12 B10 B9 60.0(7)
B11 B10 B9 107.2(8)
B6 B10 B5 61.0(6)
B12 B10 B5 106.7(8)
B11 B10 B5 108.4(7)
B9 B10 B5 57.5(7)
B7 B11 B6 104.7(7)
B7 B11 C2 57.9(5)
B6 B11 C2 57.8(5)
B7 B11 B12 63.2(6)
B6 B11 B12 106.1(8)
C2 B11 B12 108.0(7)
B7 B11 B10 109.4(9)
B6 B11 B10 59.7(6)
C2 B11 B10 106.7(7)
B12 B11 B10 59.3(7)
B10 B12 B11 60.8(7)
B10 B12 B9 61.2(7)
B11 B12 B9 108.8(8)
B10 B12 B8 107.5(8)
B11 B12 B8 105.3(7)
B9 B12 B8 59.5(7)
B10 B12 B7 105.8(8)
B11 B12 B7 57.2(6)
B9 B12 B7 106.4(7)
B8 B12 B7 58.7(6)
C21 B23 C22 59.7(5)
C21 B23 B28 107.1(9)
C22 B23 B28 108.8(8)
C21 B23 B27 106.6(8)
C22 B23 B27 60.0(5)
B28 B23 B27 60.3(7)
C21 B23 B24 58.4(6)
C22 B23 B24 107.7(8)
B28 B23 B24 61.0(7)
B27 B23 B24 108.3(8)
C21 B24 B25 58.5(6)
C21 B24 B29 106.4(8)
B25 B24 B29 61.5(7)
C21 B24 B23 58.6(6)
B25 B24 B23 106.3(8)
B29 B24 B23 106.0(8)
C21 B24 B28 105.2(8)
B25 B24 B28 108.5(8)
B29 B24 B28 59.8(7)
B23 B24 B28 58.3(7)
C21 B25 B24 60.1(6)
C21 B25 B30 106.2(7)
B24 B25 B30 108.4(8)
C21 B25 B26 58.2(5)
B24 B25 B26 107.3(8)
B30 B25 B26 59.9(6)
C21 B25 B29 106.9(8)
B24 B25 B29 60.7(7)
B30 B25 B29 59.3(7)
B26 B25 B29 106.8(7)
C22 B26 C21 61.7(5)
C22 B26 B31 61.4(5)
C21 B26 B31 109.4(7)
C22 B26 B30 108.9(7)
C21 B26 B30 105.6(7)
B31 B26 B30 60.2(6)
C22 B26 B25 108.7(7)
C21 B26 B25 57.6(5)
B31 B26 B25 108.8(7)
B30 B26 B25 59.8(6)
B31 B27 C22 59.9(5)
B31 B27 B32 61.7(7)
C22 B27 B32 108.4(8)
B31 B27 B28 110.9(9)
C22 B27 B28 107.0(7)
B32 B27 B28 61.6(7)
B31 B27 B23 108.2(8)
C22 B27 B23 58.9(5)
B32 B27 B23 108.4(8)
B28 B27 B23 59.2(7)
B23 B28 B27 60.5(6)
B23 B28 B29 108.0(9)
B27 B28 B29 106.1(9)
B23 B28 B24 60.7(6)
B27 B28 B24 108.2(8)
B29 B28 B24 59.9(7)
B23 B28 B32 107.5(8)
B27 B28 B32 59.0(7)
B29 B28 B32 58.4(7)
B24 B28 B32 106.7(9)
B32 B29 B30 59.2(7)
B32 B29 B28 61.4(7)
B30 B29 B28 107.2(8)
B32 B29 B24 109.4(9)
B30 B29 B24 106.5(8)
B28 B29 B24 60.3(7)
B32 B29 B25 107.5(8)
B30 B29 B25 59.9(6)
B28 B29 B25 105.9(8)
B24 B29 B25 57.8(6)
B32 B30 B31 61.1(6)
B32 B30 B29 59.7(7)
B31 B30 B29 108.6(9)
B32 B30 B25 108.7(8)
B31 B30 B25 107.9(7)
B29 B30 B25 60.8(6)
B32 B30 B26 107.5(8)
B31 B30 B26 58.4(5)
B29 B30 B26 108.3(8)
B25 B30 B26 60.3(6)
B27 B31 C22 61.1(6)
B27 B31 B26 106.8(7)
C22 B31 B26 56.9(5)
B27 B31 B30 107.1(8)
C22 B31 B30 106.3(7)
B26 B31 B30 61.4(6)
B27 B31 B32 60.4(7)
C22 B31 B32 108.2(8)
B26 B31 B32 108.0(8)
B30 B31 B32 58.8(7)
B30 B32 B29 61.1(7)
B30 B32 B27 106.2(8)
B29 B32 B27 107.8(8)
B30 B32 B31 60.1(6)
B29 B32 B31 108.9(8)
B27 B32 B31 57.9(6)
B30 B32 B28 107.7(8)
B29 B32 B28 60.2(7)
B27 B32 B28 59.4(7)
B31 B32 B28 106.0(8)

loop_
_geom_bond_atom_site_label_1
_geom_bond_atom_site_label_2
_geom_bond_distance
La1 O1 2.573(5)
La1 C31 2.806(8)
La1 C11 2.818(7)
La1 C2 2.829(8)
La1 C22 2.851(7)
La1 C19 2.857(7)
La1 C39 2.876(8)
La1 C32 2.909(8)
La1 C12 2.982(7)
La1 C18 3.001(8)
La1 C38 3.011(8)
La1 C37 3.049(7)
K1 O4 2.688(9)
K1 O2 2.731(9)
K1 O5 2.747(9)
K1 O6 2.749(10)
K1 O7 2.761(9)
K1 O3 2.853(9)
C1 C11 1.533(10)
C1 B3 1.704(12)
C1 B4 1.713(13)
C1 B6 1.753(11)
C1 B5 1.764(12)
C1 C2 1.764(11)
C2 B7 1.714(13)
C2 B6 1.718(12)
C2 B3 1.746(13)
C2 B11 1.784(12)
C11 C12 1.432(11)
C11 C19 1.460(10)
C12 C13 1.469(11)
C12 C17 1.496(10)
C13 C14 1.373(13)
C14 C15 1.471(14)
C15 C16 1.345(14)
C16 C17 1.472(13)
C17 C18 1.409(12)
C18 C19 1.413(11)
C21 C31 1.532(11)
C21 B25 1.723(14)
C21 B26 1.735(12)
C21 B24 1.751(14)
C21 B23 1.755(14)
C21 C22 1.755(11)
C22 B26 1.690(13)
C22 B23 1.771(14)
C22 B31 1.771(13)
C22 B27 1.791(13)
C31 C39 1.444(12)
C31 C32 1.465(11)
C32 C33 1.427(12)
C32 C37 1.503(11)
C33 C34 1.417(13)
C34 C35 1.433(15)
C35 C36 1.330(15)
C36 C37 1.470(12)
C37 C38 1.428(13)
C38 C39 1.405(12)
C41 O1 1.459(7)
C41 C42 1.531(8)
C42 C43 1.544(8)
C43 C44 1.523(8)
C44 O1 1.457(7)
C51 O2 1.436(9)
C51 C52 1.546(9)
C52 C53 1.534(8)
C53 C54 1.539(9)
C54 O2 1.434(8)
C61 O3 1.428(9)
C61 C62 1.540(9)
C62 C63 1.537(10)
C62 C64 1.95(2)
C63 C64 1.536(10)
C64 O3 1.444(8)
C71 O4 1.422(8)
C71 C72 1.518(9)
C72 C73 1.523(9)
C73 C74 1.533(9)
C74 O4 1.426(8)
C81 O5 1.426(9)
C81 C82 1.536(9)
C82 C83 1.527(9)
C83 C84 1.537(10)
C84 O5 1.438(9)
C91 O6 1.442(9)
C91 C92 1.545(8)
C92 C93 1.545(8)
C93 C94 1.541(9)
C94 O6 1.435(9)
C101 O7 1.438(9)
C101 C102 1.532(9)
C102 C103 1.529(9)
C103 C104 1.533(9)
C104 O7 1.443(9)
B3 B8 1.763(16)
B3 B7 1.772(14)
B3 B4 1.815(15)
B4 B5 1.781(15)
B4 B8 1.781(16)
B4 B9 1.805(15)
B5 B9 1.763(16)
B5 B10 1.833(16)
B5 B6 1.838(16)
B6 B11 1.772(14)
B6 B10 1.786(16)
B7 B11 1.753(15)
B7 B8 1.819(17)
B7 B12 1.862(15)
B8 B9 1.817(16)
B8 B12 1.847(16)
B9 B12 1.812(18)
B9 B10 1.83(2)
B10 B12 1.789(18)
B10 B11 1.816(18)
B11 B12 1.800(18)
B23 B28 1.787(17)
B23 B27 1.812(15)
B23 B24 1.830(17)
B24 B25 1.775(18)
B24 B29 1.830(17)
B24 B28 1.836(17)
B25 B30 1.827(14)
B25 B26 1.837(15)
B25 B29 1.844(17)
B26 B31 1.775(13)
B26 B30 1.829(15)
B27 B31 1.755(16)
B27 B32 1.802(17)
B27 B28 1.809(18)
B28 B29 1.83(2)
B28 B32 1.849(19)
B29 B32 1.792(16)
B29 B30 1.816(19)
B30 B32 1.783(18)
B30 B31 1.807(16)
B31 B32 1.825(16)
